data_1576183
loop_
_publ_author_name
'Su, Chang-Yuan'
'Yi, Heng-Guan'
'Ni, Hao-Fei'
'Du, Guowei'
'Xia, San-Qiang'
'Liu, Zunqi'
'Zhang, Zhi-Xu'
'Fu, Da-Wei'

_publ_section_title
;
 Two-dimensional Lead-Free Double Perovskite Ferroelastic with Dynamic
 Thermochromism
;
_journal_name_full 'Chemical Science'
_journal_paper_doi 10.1039/D5SC05158D
_journal_year 2025
_chemical_formula_moiety 'Br4 Pb, 2(C5 H12 N)'
_chemical_formula_sum 'C10 H24 Br4 N2 Pb'
_chemical_formula_weight 699.14
_space_group_crystal_system monoclinic
_space_group_IT_number 14
_space_group_name_Hall '-P 2ybc'
_space_group_name_H-M_alt 'P 1 21/c 1'
_atom_sites_solution_hydrogens geom
_audit_creation_date 2023-07-19
_audit_creation_method
;
Olex2 1.5
(compiled 2022.04.07 svn.rca3783a0 for OlexSys, GUI svn.r6498)
;
_audit_update_record
;
2023-09-04 deposited with the CCDC.	2025-10-27 downloaded from the CCDC.
;
_cell_angle_alpha 90
_cell_angle_beta 99.762(12)
_cell_angle_gamma 90
_cell_formula_units_Z 2
_cell_length_a 14.339(7)
_cell_length_b 8.289(3)
_cell_length_c 8.232(3)
_cell_measurement_reflns_used 2945
_cell_measurement_temperature 283.00
_cell_measurement_theta_max 22.80
_cell_measurement_theta_min 2.88
_cell_volume 964.3(7)
_computing_cell_refinement 'SAINT V8.40B (?, 2016)'
_computing_data_reduction 'SAINT V8.40B (?, 2016)'
_computing_molecular_graphics 'Olex2 1.5 (Dolomanov et al., 2009)'
_computing_publication_material 'Olex2 1.5 (Dolomanov et al., 2009)'
_computing_structure_refinement 'SHELXL 2018/3 (Sheldrick, 2015)'
_computing_structure_solution 'SHELXT 2018/2 (Sheldrick, 2018)'
_diffrn_ambient_temperature 283.00
_diffrn_measured_fraction_theta_full 0.998
_diffrn_measured_fraction_theta_max 0.997
_diffrn_measurement_device_type 'Bruker APEX-II CCD'
_diffrn_measurement_method '\f and \w scans'
_diffrn_radiation_type MoK\a
_diffrn_radiation_wavelength 0.71073
_diffrn_reflns_av_R_equivalents 0.1442
_diffrn_reflns_av_unetI/netI 0.0626
_diffrn_reflns_Laue_measured_fraction_full 0.998
_diffrn_reflns_Laue_measured_fraction_max 0.997
_diffrn_reflns_limit_h_max 17
_diffrn_reflns_limit_h_min -17
_diffrn_reflns_limit_k_max 10
_diffrn_reflns_limit_k_min -10
_diffrn_reflns_limit_l_max 10
_diffrn_reflns_limit_l_min -10
_diffrn_reflns_number 23660
_diffrn_reflns_point_group_measured_fraction_full 0.998
_diffrn_reflns_point_group_measured_fraction_max 0.997
_diffrn_reflns_theta_full 25.242
_diffrn_reflns_theta_max 26.414
_diffrn_reflns_theta_min 2.849
_diffrn_source_current 1.4
_diffrn_source_power 0.07
_diffrn_source_voltage 50.0
_diffrn_standards_number 0
_exptl_absorpt_coefficient_mu 17.021
_exptl_absorpt_correction_T_max 0.7454
_exptl_absorpt_correction_T_min 0.3998
_exptl_absorpt_correction_type none
_exptl_absorpt_process_details
;
SADABS-2016/2 (Bruker,2016/2) was used for absorption correction.
wR2(int) was 0.1444 before and 0.0892 after correction.
The Ratio of minimum to maximum transmission is 0.5364.
The \l/2 correction factor is Not present.
;
_exptl_crystal_colour colourless
_exptl_crystal_density_diffrn 2.408
_exptl_crystal_description block
_exptl_crystal_F_000 640
_refine_diff_density_max 2.838
_refine_diff_density_min -2.075
_refine_diff_density_rms 0.223
_refine_ls_extinction_method none
_refine_ls_goodness_of_fit_ref 1.017
_refine_ls_hydrogen_treatment constr
_refine_ls_matrix_type full
_refine_ls_number_parameters 80
_refine_ls_number_reflns 1978
_refine_ls_number_restraints 27
_refine_ls_restrained_S_all 1.022
_refine_ls_R_factor_all 0.0662
_refine_ls_R_factor_gt 0.0447
_refine_ls_shift/su_max 0.000
_refine_ls_shift/su_mean 0.000
_refine_ls_structure_factor_coef Fsqd
_refine_ls_weighting_details 'w=1/[\s^2^(Fo^2^)+(0.0657P)^2^] where P=(Fo^2^+2Fc^2^)/3'
_refine_ls_weighting_scheme calc
_refine_ls_wR_factor_gt 0.1076
_refine_ls_wR_factor_ref 0.1196
_reflns_Friedel_coverage 0.000
_reflns_number_gt 1477
_reflns_number_total 1978
_reflns_threshold_expression 'I > 2\s(I)'
_cod_data_source_file d5sc05158d4.cif
_cod_data_source_block mo_scy_pbbr_cba_0m_a
_cod_database_code 1576183
_shelx_shelxl_version_number 2018/3
_shelx_space_group_comment
;
The symmetry employed for this shelxl refinement is uniquely defined
by the following loop, which should always be used as a source of
symmetry information in preference to the above space-group names.
They are only intended as comments.
;
_olex2_refinement_description
;
1. Fixed Uiso
 At 1.2 times of:
  All C(H) groups, All C(H,H) groups, All N(H,H,H) groups
2. Restrained distances
 C8-C10 = C8-C1
 1.5 with sigma of 0.02
 C7-C10
 1.5 with sigma of 0.02
3. Uiso/Uaniso restraints and constraints
C1 \\sim C8 \\sim C10 \\sim C7: within 2A with sigma of 0.04 and sigma for
terminal atoms of 0.08 within 2A
4.a Ternary CH refined with riding coordinates:
 C8(H8)
4.b Secondary CH2 refined with riding coordinates:
 C5(H5A,H5B), C10(H10A,H10B), C1(H1A,H1B), C7(H7A,H7B)
4.c Idealised Me refined as rotating group:
 N004(H00A,H00B,H00C)
;
_olex2_submission_special_instructions 'No special instructions were received'

loop_
_space_group_symop_operation_xyz
'x, y, z'
'-x, y+1/2, -z+1/2'
'-x, -y, -z'
'x, -y-1/2, z-1/2'

loop_
_atom_site_label
_atom_site_type_symbol
_atom_site_fract_x
_atom_site_fract_y
_atom_site_fract_z
_atom_site_U_iso_or_equiv
_atom_site_adp_type
_atom_site_occupancy
_atom_site_site_symmetry_order
_atom_site_calc_flag
_atom_site_refinement_flags_posn
_atom_site_refinement_flags_adp
_atom_site_refinement_flags_occupancy
_atom_site_disorder_assembly
_atom_site_disorder_group
Pb01 Pb 0.500000 0.500000 0.500000 0.04098(9) Uani 1 2 d S . P . .
Br02 Br 0.49756(5) 0.30795(8) 0.19126(8) 0.05643(19) Uani 1 1 d . . . . .
Br03 Br 0.71163(6) 0.47333(9) 0.58161(10) 0.0597(2) Uani 1 1 d . . . . .
N004 N 0.6751(4) 0.4208(7) 0.9772(7) 0.0571(17) Uani 1 1 d . . . . .
H00A H 0.691414 0.433449 0.878318 0.069 Uiso 1 1 calc R U . . .
H00B H 0.612924 0.433832 0.969220 0.069 Uiso 1 1 calc R U . . .
H00C H 0.691181 0.322272 1.014762 0.069 Uiso 1 1 calc R U . . .
C5 C 0.7248(7) 0.5419(11) 1.0921(11) 0.079(3) Uani 1 1 d . . . . .
H5A H 0.702284 0.648674 1.056474 0.095 Uiso 1 1 calc R U . . .
H5B H 0.709578 0.523719 1.201031 0.095 Uiso 1 1 calc R U . . .
C8 C 0.8252(8) 0.5364(11) 1.1016(16) 0.128(4) Uani 1 1 d D U . . .
H8 H 0.838267 0.558712 0.990764 0.154 Uiso 1 1 calc R U . . .
C10 C 0.8881(7) 0.6477(11) 1.2193(16) 0.152(5) Uani 1 1 d D U . . .
H10A H 0.910775 0.741085 1.166500 0.183 Uiso 1 1 calc R U . . .
H10B H 0.861430 0.678752 1.315347 0.183 Uiso 1 1 calc R U . . .
C1 C 0.8824(9) 0.4014(14) 1.164(2) 0.180(6) Uani 1 1 d D U . . .
H1A H 0.904190 0.337383 1.078899 0.216 Uiso 1 1 calc R U . . .
H1B H 0.854459 0.333791 1.238806 0.216 Uiso 1 1 calc R U . . .
C7 C 0.9548(10) 0.5185(14) 1.248(3) 0.204(7) Uani 1 1 d D U . . .
H7A H 0.975470 0.495134 1.364352 0.244 Uiso 1 1 calc R U . . .
H7B H 1.008740 0.532035 1.192588 0.244 Uiso 1 1 calc R U . . .

loop_
_atom_site_aniso_label
_atom_site_aniso_U_11
_atom_site_aniso_U_22
_atom_site_aniso_U_33
_atom_site_aniso_U_23
_atom_site_aniso_U_13
_atom_site_aniso_U_12
Pb01 0.0698(2) 0.02608(15) 0.02794(13) 0.00009(11) 0.01070(13) 0.00140(14)
Br02 0.0896(5) 0.0404(4) 0.0396(3) -0.0126(3) 0.0118(3) 0.0078(3)
Br03 0.0730(5) 0.0500(4) 0.0577(4) -0.0014(3) 0.0158(3) -0.0058(3)
N004 0.063(4) 0.050(3) 0.056(3) 0.001(3) 0.002(3) -0.006(3)
C5 0.086(6) 0.072(5) 0.073(5) -0.014(4) -0.006(5) -0.010(5)
C8 0.110(8) 0.112(8) 0.146(9) -0.053(7) -0.025(7) 0.015(6)
C10 0.128(9) 0.083(7) 0.221(12) -0.051(8) -0.040(9) -0.004(6)
C1 0.131(10) 0.118(9) 0.269(14) -0.037(11) -0.026(10) 0.016(9)
C7 0.150(12) 0.136(12) 0.292(16) -0.045(11) -0.056(12) -0.017(9)

loop_
_atom_type_symbol
_atom_type_description
_atom_type_scat_dispersion_real
_atom_type_scat_dispersion_imag
_atom_type_scat_source
C C 0.0033 0.0016 'International Tables Vol C Tables 4.2.6.8 and 6.1.1.4'
H H 0.0000 0.0000 'International Tables Vol C Tables 4.2.6.8 and 6.1.1.4'
Br Br -0.2901 2.4595 'International Tables Vol C Tables 4.2.6.8 and 6.1.1.4'
N N 0.0061 0.0033 'International Tables Vol C Tables 4.2.6.8 and 6.1.1.4'
Pb Pb -3.3944 10.1111 'International Tables Vol C Tables 4.2.6.8 and 6.1.1.4'

loop_
_geom_angle_atom_site_label_1
_geom_angle_atom_site_label_2
_geom_angle_atom_site_label_3
_geom_angle
_geom_angle_site_symmetry_1
_geom_angle_site_symmetry_3
_geom_angle_publ_flag
Br02 Pb01 Br02 180.0 3_666 . ?
Br02 Pb01 Br02 90.37(3) . 2_655 ?
Br02 Pb01 Br02 89.63(3) 3_666 2_655 ?
Br02 Pb01 Br02 90.37(3) 3_666 4_566 ?
Br02 Pb01 Br02 89.63(3) . 4_566 ?
Br02 Pb01 Br02 180.0 4_566 2_655 ?
Br02 Pb01 Br03 94.51(2) 4_566 3_666 ?
Br02 Pb01 Br03 90.96(2) 3_666 3_666 ?
Br02 Pb01 Br03 94.51(2) 2_655 . ?
Br02 Pb01 Br03 90.95(2) . . ?
Br02 Pb01 Br03 89.05(2) . 3_666 ?
Br02 Pb01 Br03 85.49(2) 4_566 . ?
Br02 Pb01 Br03 89.04(2) 3_666 . ?
Br02 Pb01 Br03 85.49(2) 2_655 3_666 ?
Br03 Pb01 Br03 180.0 . 3_666 ?
Pb01 Br02 Pb01 153.85(2) . 2_645 ?
H00A N004 H00B 109.5 . . ?
H00A N004 H00C 109.5 . . ?
H00B N004 H00C 109.5 . . ?
C5 N004 H00A 109.5 . . ?
C5 N004 H00B 109.5 . . ?
C5 N004 H00C 109.5 . . ?
N004 C5 H5A 109.1 . . ?
N004 C5 H5B 109.1 . . ?
H5A C5 H5B 107.8 . . ?
C8 C5 N004 112.6(8) . . ?
C8 C5 H5A 109.1 . . ?
C8 C5 H5B 109.1 . . ?
C5 C8 H8 107.0 . . ?
C5 C8 C10 119.9(10) . . ?
C5 C8 C1 123.8(11) . . ?
C10 C8 H8 107.0 . . ?
C1 C8 H8 107.0 . . ?
C1 C8 C10 90.3(9) . . ?
C8 C10 H10A 114.0 . . ?
C8 C10 H10B 114.0 . . ?
H10A C10 H10B 111.2 . . ?
C7 C10 C8 87.7(9) . . ?
C7 C10 H10A 114.0 . . ?
C7 C10 H10B 114.0 . . ?
C8 C1 H1A 113.9 . . ?
C8 C1 H1B 113.9 . . ?
C8 C1 C7 88.3(9) . . ?
H1A C1 H1B 111.1 . . ?
C7 C1 H1A 113.9 . . ?
C7 C1 H1B 113.9 . . ?
C10 C7 C1 90.9(10) . . ?
C10 C7 H7A 113.5 . . ?
C10 C7 H7B 113.5 . . ?
C1 C7 H7A 113.5 . . ?
C1 C7 H7B 113.5 . . ?
H7A C7 H7B 110.8 . . ?

loop_
_geom_bond_atom_site_label_1
_geom_bond_atom_site_label_2
_geom_bond_distance
_geom_bond_site_symmetry_2
_geom_bond_publ_flag
Pb01 Br02 2.9942(10) 3_666 ?
Pb01 Br02 3.0026(10) 2_655 ?
Pb01 Br02 2.9942(10) . ?
Pb01 Br02 3.0026(10) 4_566 ?
Pb01 Br03 3.0030(16) 3_666 ?
Pb01 Br03 3.0030(16) . ?
N004 H00A 0.8900 . ?
N004 H00B 0.8900 . ?
N004 H00C 0.8900 . ?
N004 C5 1.477(10) . ?
C5 H5A 0.9700 . ?
C5 H5B 0.9700 . ?
C5 C8 1.429(15) . ?
C8 H8 0.9800 . ?
C8 C10 1.519(12) . ?
C8 C1 1.430(13) . ?
C10 H10A 0.9700 . ?
C10 H10B 0.9700 . ?
C10 C7 1.429(13) . ?
C1 H1A 0.9700 . ?
C1 H1B 0.9700 . ?
C1 C7 1.503(19) . ?
C7 H7A 0.9700 . ?
C7 H7B 0.9700 . ?

loop_
_geom_torsion_atom_site_label_1
_geom_torsion_atom_site_label_2
_geom_torsion_atom_site_label_3
_geom_torsion_atom_site_label_4
_geom_torsion
_geom_torsion_site_symmetry_1
_geom_torsion_site_symmetry_2
_geom_torsion_site_symmetry_3
_geom_torsion_site_symmetry_4
_geom_torsion_publ_flag
N004 C5 C8 C10 -177.5(9) . . . . ?
N004 C5 C8 C1 -64.3(15) . . . . ?
C5 C8 C10 C7 143.2(14) . . . . ?
C5 C8 C1 C7 -139.5(14) . . . . ?
C8 C10 C7 C1 -12.4(14) . . . . ?
C8 C1 C7 C10 13.1(15) . . . . ?
C10 C8 C1 C7 -12.3(14) . . . . ?
C1 C8 C10 C7 13.0(15) . . . . ?
